data_2019524
loop_
_publ_author_name
'Funahashi, Shiro'
'Michiue, Yuichi'
'Takeda, Takashi'
'Xie, Rong-Jun'
'Hirosaki, Naoto'

_publ_section_title
;
 Substitutional disorder in
 Sr~2{-~<i>y</i>}Eu~<i>y~</i>B~2{-~2<i>x</i>}Si~2+3<i>x~</i>Al~2{-~<i>x</i>}N~8+<i>x~</i>
 (<i>x</i> \\simeq 0.12, <i>y</i> \\simeq 0.10)
;
_journal_coeditor_code QS3038
_journal_issue 5
_journal_name_full 'Acta Crystallographica Section C'
_journal_page_first 452
_journal_page_last 454
_journal_paper_doi 10.1107/S2053229614007414
_journal_volume 70
_journal_year 2014
_chemical_formula_iupac 'Sr1.90 Eu0.10 B1.76 Si2.36 Al1.88 N8.12'
_chemical_formula_moiety 'Sr1.90 Eu0.10 Si2.36 Al1.88 B1.76 N8.12'
_chemical_formula_sum 'Al1.88 B1.76 Eu0.1 N8.12 Si2.36 Sr1.9'
_chemical_formula_weight 431.65
_chemical_name_systematic
;
Distrontium europium diboron disilicon dialiminium octanitride
;
_space_group_IT_number 190
_symmetry_cell_setting hexagonal
_symmetry_space_group_name_Hall 'P -6c -2c'
_symmetry_space_group_name_H-M 'P -6 2 c'
_atom_sites_solution_primary direct
_atom_sites_solution_secondary difmap
_audit_creation_method SHELXL97
_cell_angle_alpha 90.00
_cell_angle_beta 90.00
_cell_angle_gamma 120.00
_cell_formula_units_Z 1
_cell_length_a 4.79880(10)
_cell_length_b 4.79880(10)
_cell_length_c 9.7802(2)
_cell_measurement_reflns_used 2142
_cell_measurement_temperature 299(2)
_cell_measurement_theta_max 44.51
_cell_measurement_theta_min 4.17
_cell_volume 195.049(7)
_computing_cell_refinement 'APEX2 (Bruker, 2009)'
_computing_data_collection 'APEX2 (Bruker, 2009)'
_computing_data_reduction 'SAINT (Bruker, 2009)'
_computing_molecular_graphics 'VESTA (Momma & Izumi, 2011)'
_computing_publication_material 'SHELXL97 (Sheldrick, 2008)'
_computing_structure_refinement 'SHELXL97 (Sheldrick, 2008)'
_computing_structure_solution 'SHELXS97 (Sheldrick, 2008)'
_diffrn_ambient_temperature 299
_diffrn_detector_area_resol_mean 8.333
_diffrn_measured_fraction_theta_full 0.994
_diffrn_measured_fraction_theta_max 0.994
_diffrn_measurement_device_type 'Bruker APEXII CCD area-detector'
_diffrn_measurement_method \w
_diffrn_radiation_monochromator 'Bruker Helios multilayer confocal mirror'
_diffrn_radiation_source 'Bruker TXS fine-focus rotating anode'
_diffrn_radiation_type MoK\a
_diffrn_radiation_wavelength 0.71073
_diffrn_reflns_av_R_equivalents 0.0212
_diffrn_reflns_av_sigmaI/netI 0.0217
_diffrn_reflns_limit_h_max 8
_diffrn_reflns_limit_h_min -9
_diffrn_reflns_limit_k_max 9
_diffrn_reflns_limit_k_min -9
_diffrn_reflns_limit_l_max 17
_diffrn_reflns_limit_l_min -19
_diffrn_reflns_number 4348
_diffrn_reflns_theta_full 44.17
_diffrn_reflns_theta_max 44.17
_diffrn_reflns_theta_min 4.17
_exptl_absorpt_coefficient_mu 14.333
_exptl_absorpt_correction_T_max 0.6533
_exptl_absorpt_correction_T_min 0.5927
_exptl_absorpt_correction_type multi-scan
_exptl_absorpt_process_details '(SADABS; Sheldrick, 1996)'
_exptl_crystal_colour 'clear yellow'
_exptl_crystal_density_diffrn 3.675
_exptl_crystal_density_method 'not measured'
_exptl_crystal_description plate
_exptl_crystal_F_000 201.7
_exptl_crystal_size_max 0.023
_exptl_crystal_size_mid 0.020
_exptl_crystal_size_min 0.007
_refine_diff_density_max 0.921
_refine_diff_density_min -0.453
_refine_ls_abs_structure_details 'Flack (1983), <b>with how many Friedel pairs?</b>'
_refine_ls_abs_structure_Flack 0.032(16)
_refine_ls_extinction_method none
_refine_ls_goodness_of_fit_ref 1.160
_refine_ls_matrix_type full
_refine_ls_number_parameters 24
_refine_ls_number_reflns 538
_refine_ls_number_restraints 1
_refine_ls_restrained_S_all 1.159
_refine_ls_R_factor_all 0.0220
_refine_ls_R_factor_gt 0.0177
_refine_ls_shift/su_max 0.000
_refine_ls_shift/su_mean 0.000
_refine_ls_structure_factor_coef Fsqd
_refine_ls_weighting_details 'calc w = 1/[\s^2^(Fo^2^)+(0.0122P)^2^+0.0443P] where P=(Fo^2^+2Fc^2^)/3'
_refine_ls_weighting_scheme calc
_refine_ls_wR_factor_gt 0.0371
_refine_ls_wR_factor_ref 0.0379
_reflns_number_gt 469
_reflns_number_total 544
_reflns_threshold_expression I>2\s(I)
_cod_data_source_file qs3038sup1.cf
_cod_data_source_block I
_cod_depositor_comments 'Adding full bibliography for 2019524.cif.'
_cod_original_formula_sum 'Al1.88 B1.76 Eu0.10 N8.12 Si2.36 Sr1.90'
_cod_database_code 2019524
_cod_database_fobs_code 2019524

loop_
_symmetry_equiv_pos_as_xyz
'x, y, z'
'-y, x-y, z'
'-x+y, -x, z'
'x, y, -z+1/2'
'-y, x-y, -z+1/2'
'-x+y, -x, -z+1/2'
'y, x, -z'
'x-y, -y, -z'
'-x, -x+y, -z'
'y, x, z+1/2'
'x-y, -y, z+1/2'
'-x, -x+y, z+1/2'

loop_
_atom_site_type_symbol
_atom_site_label
_atom_site_fract_x
_atom_site_fract_y
_atom_site_fract_z
_atom_site_U_iso_or_equiv
_atom_site_adp_type
_atom_site_calc_flag
_atom_site_refinement_flags
_atom_site_occupancy
_atom_site_symmetry_multiplicity
_atom_site_disorder_group
Sr Sr1 0.6667 0.3333 0.7500 0.01161(6) Uani d SP 0.949(4) 6 .
Eu Eu1 0.6667 0.3333 0.7500 0.01161(6) Uani d SP 0.051(4) 6 .
Si Si1 0.6667 0.3333 0.42708(4) 0.00704(10) Uani d SP 0.5300(8) 3 .
Al Al1 0.6667 0.3333 0.42708(4) 0.00704(10) Uani d SP 0.4700(8) 3 .
N N1 0.6667 0.3333 0.2500 0.0192(4) Uani d S 1 6 .
N N2 0.3100(3) 0.3100(3) 0.5000 0.0127(3) Uani d S 1 2 .
B B1 1.0000 0.0000 0.5000 0.0082(4) Uani d SP 0.880(3) 6 1
Si Si2 1.0000 0.0000 0.4231(7) 0.0031(12) Uani d SP 0.0600(17) 3 2
N N3 1.0000 0.0000 0.2500 0.011(5) Uani d SP 0.0600(17) 6 2

loop_
_atom_site_aniso_label
_atom_site_aniso_U_11
_atom_site_aniso_U_22
_atom_site_aniso_U_33
_atom_site_aniso_U_12
_atom_site_aniso_U_13
_atom_site_aniso_U_23
Sr1 0.01317(7) 0.01317(7) 0.00849(8) 0.00658(3) 0.000 0.000
Eu1 0.01317(7) 0.01317(7) 0.00849(8) 0.00658(3) 0.000 0.000
Si1 0.00731(13) 0.00731(13) 0.00652(19) 0.00365(6) 0.000 0.000
Al1 0.00731(13) 0.00731(13) 0.00652(19) 0.00365(6) 0.000 0.000
N1 0.0232(6) 0.0232(6) 0.0114(8) 0.0116(3) 0.000 0.000
N2 0.0084(4) 0.0084(4) 0.0199(7) 0.0030(4) -0.0006(2) 0.0006(2)
B1 0.0062(5) 0.0062(5) 0.0123(13) 0.0031(3) 0.000 0.000
Si2 0.0029(14) 0.0029(14) 0.004(3) 0.0014(7) 0.000 0.000
N3 0.010(7) 0.010(7) 0.013(12) 0.005(3) 0.000 0.000

loop_
_atom_type_symbol
_atom_type_description
_atom_type_scat_dispersion_real
_atom_type_scat_dispersion_imag
_atom_type_scat_source
B B 0.0013 0.0007 'International Tables Vol C Tables 4.2.6.8 and 6.1.1.4'
N N 0.0061 0.0033 'International Tables Vol C Tables 4.2.6.8 and 6.1.1.4'
Al Al 0.0645 0.0514 'International Tables Vol C Tables 4.2.6.8 and 6.1.1.4'
Si Si 0.0817 0.0704 'International Tables Vol C Tables 4.2.6.8 and 6.1.1.4'
Sr Sr -1.5307 3.2498 'International Tables Vol C Tables 4.2.6.8 and 6.1.1.4'
Eu Eu -0.1578 3.6682 'International Tables Vol C Tables 4.2.6.8 and 6.1.1.4'

loop_
_geom_angle_atom_site_label_1
_geom_angle_atom_site_label_2
_geom_angle_atom_site_label_3
_geom_angle_site_symmetry_1
_geom_angle_site_symmetry_3
_geom_angle
_geom_angle_publ_flag
N1 Sr1 N3 7_556 7_646 180.0 no
N1 Sr1 N3 7_556 7_546 60.0 no
N3 Sr1 N3 7_646 7_546 120.0 no
N1 Sr1 N3 7_556 7_656 60.0 no
N3 Sr1 N3 7_646 7_656 120.0 no
N3 Sr1 N3 7_546 7_656 120.0 no
N1 Sr1 N1 7_556 7_656 120.0 no
N3 Sr1 N1 7_646 7_656 60.0 no
N3 Sr1 N1 7_546 7_656 180.0 no
N3 Sr1 N1 7_656 7_656 60.0 no
N1 Sr1 N1 7_556 7_546 120.0 no
N3 Sr1 N1 7_646 7_546 60.0 no
N3 Sr1 N1 7_546 7_546 60.0 no
N3 Sr1 N1 7_656 7_546 180.0 no
N1 Sr1 N1 7_656 7_546 120.0 no
N1 Sr1 N2 7_556 . 62.039(4) no
N3 Sr1 N2 7_646 . 117.961(4) no
N3 Sr1 N2 7_546 . 59.88(2) no
N3 Sr1 N2 7_656 . 91.88(2) no
N1 Sr1 N2 7_656 . 120.12(2) no
N1 Sr1 N2 7_546 . 88.12(2) no
N1 Sr1 N2 7_556 6_666 88.12(2) no
N3 Sr1 N2 7_646 6_666 91.88(2) no
N3 Sr1 N2 7_546 6_666 117.961(5) no
N3 Sr1 N2 7_656 6_666 59.88(2) no
N1 Sr1 N2 7_656 6_666 62.039(5) no
N1 Sr1 N2 7_546 6_666 120.12(2) no
N2 Sr1 N2 . 6_666 147.398(11) no
N1 Sr1 N2 7_556 2_655 120.12(2) no
N3 Sr1 N2 7_646 2_655 59.88(2) no
N3 Sr1 N2 7_546 2_655 91.88(2) no
N3 Sr1 N2 7_656 2_655 117.961(5) no
N1 Sr1 N2 7_656 2_655 88.11(2) no
N1 Sr1 N2 7_546 2_655 62.038(5) no
N2 Sr1 N2 . 2_655 58.18(2) no
N2 Sr1 N2 6_666 2_655 147.398(11) no
N1 Sr1 N2 7_556 5_656 120.12(2) no
N3 Sr1 N2 7_646 5_656 59.88(2) no
N3 Sr1 N2 7_546 5_656 91.88(2) no
N3 Sr1 N2 7_656 5_656 117.961(5) no
N1 Sr1 N2 7_656 5_656 88.11(2) no
N1 Sr1 N2 7_546 5_656 62.038(5) no
N2 Sr1 N2 . 5_656 147.398(10) no
N2 Sr1 N2 6_666 5_656 58.18(2) no
N2 Sr1 N2 2_655 5_656 111.70(2) no
N1 Sr1 N2 7_556 3_665 88.12(2) no
N3 Sr1 N2 7_646 3_665 91.88(2) no
N3 Sr1 N2 7_546 3_665 117.961(5) no
N3 Sr1 N2 7_656 3_665 59.88(2) no
N1 Sr1 N2 7_656 3_665 62.039(5) no
N1 Sr1 N2 7_546 3_665 120.12(2) no
N2 Sr1 N2 . 3_665 58.18(2) no
N2 Sr1 N2 6_666 3_665 111.70(3) no
N2 Sr1 N2 2_655 3_665 58.18(2) no
N2 Sr1 N2 5_656 3_665 147.398(10) no
N1 Sr1 N2 7_556 4_556 62.039(4) no
N3 Sr1 N2 7_646 4_556 117.961(4) no
N3 Sr1 N2 7_546 4_556 59.88(2) no
N3 Sr1 N2 7_656 4_556 91.88(2) no
N1 Sr1 N2 7_656 4_556 120.12(2) no
N1 Sr1 N2 7_546 4_556 88.12(2) no
N2 Sr1 N2 . 4_556 111.70(2) no
N2 Sr1 N2 6_666 4_556 58.18(2) no
N2 Sr1 N2 2_655 4_556 147.398(12) no
N2 Sr1 N2 5_656 4_556 58.18(2) no
N2 Sr1 N2 3_665 4_556 147.398(11) no
N1 Si1 N2 . . 113.267(16) no
N1 Si1 N2 . 3_665 113.267(16) no
N2 Si1 N2 . 3_665 105.423(18) no
N1 Si1 N2 . 2_655 113.267(16) no
N2 Si1 N2 . 2_655 105.424(18) no
N2 Si1 N2 3_665 2_655 105.424(18) no
N1 Si1 Si2 . . 89.20(13) no
N2 Si1 Si2 . . 140.60(8) no
N2 Si1 Si2 3_665 . 93.40(7) no
N2 Si1 Si2 2_655 . 35.36(10) no
N1 Si1 Si2 . 1_455 89.20(13) no
N2 Si1 Si2 . 1_455 35.36(10) no
N2 Si1 Si2 3_665 1_455 140.60(8) no
N2 Si1 Si2 2_655 1_455 93.40(7) no
Si2 Si1 Si2 . 1_455 119.980(8) no
N1 Si1 Si2 . 1_565 89.20(13) no
N2 Si1 Si2 . 1_565 93.40(7) no
N2 Si1 Si2 3_665 1_565 35.36(10) no
N2 Si1 Si2 2_655 1_565 140.60(8) no
Si2 Si1 Si2 . 1_565 119.980(7) no
Si2 Si1 Si2 1_455 1_565 119.980(7) no
N1 Si1 Sr1 . . 180.0 no
N2 Si1 Sr1 . . 66.733(16) no
N2 Si1 Sr1 3_665 . 66.733(16) no
N2 Si1 Sr1 2_655 . 66.733(16) no
Si2 Si1 Sr1 . . 90.80(13) no
Si2 Si1 Sr1 1_455 . 90.80(13) no
Si2 Si1 Sr1 1_565 . 90.80(13) no
N1 Si1 Sr1 . 7_556 57.990(6) no
N2 Si1 Sr1 . 7_556 63.815(12) no
N2 Si1 Sr1 3_665 7_556 99.42(4) no
N2 Si1 Sr1 2_655 7_556 154.91(3) no
Si2 Si1 Sr1 . 7_556 147.19(13) no
Si2 Si1 Sr1 1_455 7_556 64.45(8) no
Si2 Si1 Sr1 1_565 7_556 64.45(8) no
Sr1 Si1 Sr1 . 7_556 122.010(6) no
N1 Si1 Sr1 . 7_546 57.990(6) no
N2 Si1 Sr1 . 7_546 99.42(4) no
N2 Si1 Sr1 3_665 7_546 154.91(3) no
N2 Si1 Sr1 2_655 7_546 63.815(12) no
Si2 Si1 Sr1 . 7_546 64.44(8) no
Si2 Si1 Sr1 1_455 7_546 64.45(8) no
Si2 Si1 Sr1 1_565 7_546 147.19(13) no
Sr1 Si1 Sr1 . 7_546 122.010(6) no
Sr1 Si1 Sr1 7_556 7_546 94.505(9) no
Si1 N1 Si1 . 4 180.0 no
Si1 N1 Sr1 . 7_556 90.0 no
Si1 N1 Sr1 4 7_556 90.0 no
Si1 N1 Sr1 . 7_546 90.0 no
Si1 N1 Sr1 4 7_546 90.0 no
Sr1 N1 Sr1 7_556 7_546 120.0 no
Si1 N1 Sr1 . 7_656 90.0 no
Si1 N1 Sr1 4 7_656 90.0 no
Sr1 N1 Sr1 7_556 7_656 120.0 no
Sr1 N1 Sr1 7_546 7_656 120.0 no
B1 N2 Si2 1_455 1_455 26.8(2) no
B1 N2 Si2 1_455 7_546 26.8(2) no
Si2 N2 Si2 1_455 7_546 53.6(4) no
B1 N2 Si1 1_455 7_556 120.34(4) no
Si2 N2 Si1 1_455 7_556 128.98(5) no
Si2 N2 Si1 7_546 7_556 105.82(12) no
B1 N2 Si1 1_455 . 120.34(4) no
Si2 N2 Si1 1_455 . 105.82(12) no
Si2 N2 Si1 7_546 . 128.98(5) no
Si1 N2 Si1 7_556 . 119.32(8) no
B1 N2 Sr1 1_455 7_556 107.98(3) no
Si2 N2 Sr1 1_455 7_556 84.38(17) no
Si2 N2 Sr1 7_546 7_556 130.46(16) no
Si1 N2 Sr1 7_556 7_556 79.12(3) no
Si1 N2 Sr1 . 7_556 82.93(3) no
B1 N2 Sr1 1_455 . 107.98(3) no
Si2 N2 Sr1 1_455 . 130.46(16) no
Si2 N2 Sr1 7_546 . 84.38(17) no
Si1 N2 Sr1 7_556 . 82.93(3) no
Si1 N2 Sr1 . . 79.12(3) no
Sr1 N2 Sr1 7_556 . 144.04(5) no
N2 B1 N2 1_655 3_655 120.0 no
N2 B1 N2 1_655 2_655 120.0 no
N2 B1 N2 3_655 2_655 120.0000(10) no
N2 Si2 N2 1_655 3_655 101.2(2) no
N2 Si2 N2 1_655 2_655 101.2(2) no
N2 Si2 N2 3_655 2_655 101.2(2) no
N2 Si2 N3 1_655 . 116.8(2) no
N2 Si2 N3 3_655 . 116.8(2) no
N2 Si2 N3 2_655 . 116.8(2) no
N2 Si2 Si1 1_655 1_655 38.82(3) no
N2 Si2 Si1 3_655 1_655 89.64(6) no
N2 Si2 Si1 2_655 1_655 140.0(2) no
N3 Si2 Si1 . 1_655 90.80(13) no
N2 Si2 Si1 1_655 1_545 140.0(2) no
N2 Si2 Si1 3_655 1_545 38.82(3) no
N2 Si2 Si1 2_655 1_545 89.64(6) no
N3 Si2 Si1 . 1_545 90.80(13) no
Si1 Si2 Si1 1_655 1_545 119.981(7) no
N2 Si2 Si1 1_655 . 89.64(6) no
N2 Si2 Si1 3_655 . 140.0(2) no
N2 Si2 Si1 2_655 . 38.82(3) no
N3 Si2 Si1 . . 90.80(13) no
Si1 Si2 Si1 1_655 . 119.980(7) no
Si1 Si2 Si1 1_545 . 119.980(7) no
N2 Si2 Sr1 1_655 7_546 153.48(6) no
N2 Si2 Sr1 3_655 7_546 103.61(6) no
N2 Si2 Sr1 2_655 7_546 64.90(9) no
N3 Si2 Sr1 . 7_546 58.57(10) no
Si1 Si2 Sr1 1_655 7_546 149.4(2) no
Si1 Si2 Sr1 1_545 7_546 65.21(5) no
Si1 Si2 Sr1 . 7_546 65.21(5) no
Si2 N3 Si2 . 4 180.0 no
Si2 N3 Sr1 . 7_546 90.0 no
Si2 N3 Sr1 4 7_546 90.0 no
Si2 N3 Sr1 . 7_656 90.0 no
Si2 N3 Sr1 4 7_656 90.0 no
Sr1 N3 Sr1 7_546 7_656 120.0 no
Si2 N3 Sr1 . 7_646 90.0 no
Si2 N3 Sr1 4 7_646 90.0 no
Sr1 N3 Sr1 7_546 7_646 120.0 no
Sr1 N3 Sr1 7_656 7_646 120.0 no

loop_
_geom_bond_atom_site_label_1
_geom_bond_atom_site_label_2
_geom_bond_site_symmetry_2
_geom_bond_distance
_geom_bond_publ_flag
Sr1 N1 7_556 2.7706 yes
Sr1 N3 7_646 2.7706 yes
Sr1 N3 7_546 2.7706 yes
Sr1 N3 7_656 2.7706 yes
Sr1 N1 7_656 2.7706 yes
Sr1 N1 7_546 2.7706 yes
Sr1 N2 . 2.9545(4) yes
Sr1 N2 6_666 2.9545(4) yes
Sr1 N2 2_655 2.9545(4) yes
Sr1 N2 5_656 2.9545(4) yes
Sr1 N2 3_665 2.9545(4) yes
Sr1 N2 4_556 2.9545(4) yes
Si1 N1 . 1.7319(4) yes
Si1 N2 . 1.8054(7) yes
Si1 N2 3_665 1.8054(7) yes
Si1 N2 2_655 1.8054(7) yes
Si1 Si2 . 2.77060(10) no
Si1 Si2 1_455 2.77100(10) no
Si1 Si2 1_565 2.77086(12) no
Si1 Sr1 7_556 3.2678(2) no
Si1 Sr1 7_546 3.2674(2) no
N1 Si1 4 1.7319(4) no
N1 Sr1 7_556 2.7706 no
N1 Sr1 7_546 2.7706 no
N1 Sr1 7_656 2.7706 no
N2 B1 1_455 1.4874(14) no
N2 Si2 1_455 1.667(3) no
N2 Si2 7_546 1.667(3) no
N2 Al1 7_556 1.8053(7) no
N2 Si1 7_556 1.8053(7) no
N2 Sr1 7_556 2.9545(4) no
B1 N2 1_655 1.4874(14) no
B1 N2 3_655 1.4874(14) no
B1 N2 2_655 1.4874(14) no
Si2 N2 1_655 1.667(3) yes
Si2 N2 3_655 1.667(3) yes
Si2 N2 2_655 1.667(3) yes
Si2 N3 . 1.693(6) yes
Si2 Si1 1_655 2.77085(11) no
Si2 Si1 1_545 2.77085(11) no
Si2 Sr1 7_546 3.247(3) no
N3 Si2 4 1.693(6) no
N3 Sr1 7_546 2.7706 no
N3 Sr1 7_656 2.7706 no
N3 Sr1 7_646 2.7706 no
